data_7008265
loop_
_publ_author_name
'Copping, Roy'
'Gaunt, Andrew J.'
'May, Iain'
'Sarsfield, Mark J.'
'Collison, David'
'Helliwell, Madeleine'
'Denniss, Iain S.'
'Apperley, David C.'

_publ_section_title
;
 Trivalent lanthanide lacunary phosphomolybdate complexes: a structural
 and spectroscopic study across the series [Ln(PMo11O39)2]11-.
;
_journal_issue 7
_journal_name_full 'Dalton transactions (Cambridge, England : 2003)'
_journal_page_first 1256
_journal_page_last 1262
_journal_paper_doi 10.1039/b500408j
_journal_year 2005
_chemical_formula_sum 'Gd H98 Mo22 N11 O105 P2'
_chemical_formula_weight 4262.76
_chemical_name_systematic
;
?
;
_space_group_IT_number 2
_symmetry_cell_setting triclinic
_symmetry_space_group_name_Hall '-P 1'
_symmetry_space_group_name_H-M 'P -1'
_atom_sites_solution_hydrogens geom
_atom_sites_solution_primary direct
_atom_sites_solution_secondary difmap
_audit_creation_method SHELXL-97
_cell_angle_alpha 71.1280(10)
_cell_angle_beta 82.6920(10)
_cell_angle_gamma 83.5790(10)
_cell_formula_units_Z 2
_cell_length_a 13.3434(7)
_cell_length_b 19.5724(10)
_cell_length_c 19.7751(10)
_cell_measurement_reflns_used 7004
_cell_measurement_temperature 100(2)
_cell_measurement_theta_max 28.2825
_cell_measurement_theta_min 2.468
_cell_volume 4833.4(4)
_computing_cell_refinement 'SAINT, Bruker'
_computing_data_collection 'SMART, Bruker'
_computing_data_reduction 'SAINT, Bruker'
_computing_molecular_graphics 'XSHELL, Bruker'
_computing_publication_material 'XP, Bruker; Diamond 2.1e, Crystal Impact'
_computing_structure_refinement 'SHELXL-97 (Sheldrick, 1997)'
_computing_structure_solution 'SHELXS-97 (Sheldrick, 1990)'
_diffrn_ambient_temperature 100(2)
_diffrn_measured_fraction_theta_full 0.918
_diffrn_measured_fraction_theta_max 0.918
_diffrn_measurement_device_type 'SMART platform CCD, Bruker'
_diffrn_measurement_method 'omega scans'
_diffrn_radiation_monochromator graphite
_diffrn_radiation_source 'fine-focus sealed tube'
_diffrn_radiation_type MoK\a
_diffrn_radiation_wavelength 0.71073
_diffrn_reflns_av_R_equivalents 0.0502
_diffrn_reflns_av_sigmaI/netI 0.0536
_diffrn_reflns_limit_h_max 17
_diffrn_reflns_limit_h_min -17
_diffrn_reflns_limit_k_max 24
_diffrn_reflns_limit_k_min -26
_diffrn_reflns_limit_l_max 25
_diffrn_reflns_limit_l_min -26
_diffrn_reflns_number 43283
_diffrn_reflns_theta_full 28.28
_diffrn_reflns_theta_max 28.28
_diffrn_reflns_theta_min 1.54
_exptl_absorpt_coefficient_mu 3.592
_exptl_absorpt_correction_T_max 0.8696
_exptl_absorpt_correction_T_min 0.4671
_exptl_absorpt_correction_type multi-scan
_exptl_absorpt_process_details 'SADABS, Bruker'
_exptl_crystal_colour yellow
_exptl_crystal_density_diffrn 2.929
_exptl_crystal_density_method 'not measured'
_exptl_crystal_description plate
_exptl_crystal_F_000 4066
_exptl_crystal_size_max 0.25
_exptl_crystal_size_mid 0.12
_exptl_crystal_size_min 0.04
_refine_diff_density_max 3.348
_refine_diff_density_min -1.525
_refine_diff_density_rms 0.222
_refine_ls_extinction_method none
_refine_ls_goodness_of_fit_ref 1.019
_refine_ls_hydrogen_treatment mixed
_refine_ls_matrix_type full
_refine_ls_number_parameters 1091
_refine_ls_number_reflns 22034
_refine_ls_number_restraints 0
_refine_ls_restrained_S_all 1.019
_refine_ls_R_factor_all 0.0452
_refine_ls_R_factor_gt 0.0392
_refine_ls_shift/su_max 0.016
_refine_ls_shift/su_mean 0.000
_refine_ls_structure_factor_coef Fsqd
_refine_ls_weighting_details 'calc w=1/[\s^2^(Fo^2^)+(0.0508P)^2^+14.3696P] where P=(Fo^2^+2Fc^2^)/3'
_refine_ls_weighting_scheme calc
_refine_ls_wR_factor_gt 0.0997
_refine_ls_wR_factor_ref 0.1029
_reflns_number_gt 19261
_reflns_number_total 22034
_reflns_threshold_expression >2sigma(I)
_cod_data_source_file b500408j.txt
_cod_data_source_block ajg12p-1
_cod_depositor_comments
;
The following automatic conversions were performed:
'_symmetry_cell_setting' value 'Triclinic' changed to 'triclinic'
according to '/home/saulius/struct/CIF-dictionaries/cif_core.dic'
dictionary named 'cif_core.dic' version 2.4.1 from 2010-06-29.

Automatic conversion script
Id: cif_fix_enum 1527 2010-12-29 10:47:43Z saulius 
;
_cod_original_sg_symbol_H-M P-1
_cod_original_formula_sum 'H98 Gd Mo22 N11 O105 P2'
_cod_database_code 7008265

loop_
_symmetry_equiv_pos_as_xyz
'x, y, z'
'-x, -y, -z'

loop_
_atom_site_label
_atom_site_type_symbol
_atom_site_fract_x
_atom_site_fract_y
_atom_site_fract_z
_atom_site_U_iso_or_equiv
_atom_site_adp_type
_atom_site_occupancy
_atom_site_symmetry_multiplicity
_atom_site_calc_flag
_atom_site_refinement_flags
_atom_site_disorder_assembly
_atom_site_disorder_group
Gd1 Gd 0.244699(19) 0.494064(14) 0.218443(14) 0.00942(6) Uani 1 1 d . . .
Mo1 Mo 0.43849(3) 0.32687(2) 0.22618(2) 0.00909(9) Uani 1 1 d . . .
Mo2 Mo 0.20476(3) 0.31032(2) 0.19332(2) 0.01021(9) Uani 1 1 d . . .
Mo3 Mo 0.33261(3) 0.41808(2) 0.42040(2) 0.00935(9) Uani 1 1 d . . .
Mo4 Mo 0.07020(3) 0.40254(2) 0.39840(2) 0.00968(9) Uani 1 1 d . . .
Mo5 Mo 0.51054(3) 0.27854(2) 0.41386(2) 0.00936(9) Uani 1 1 d . . .
Mo6 Mo 0.00204(3) 0.26211(3) 0.34823(3) 0.01190(10) Uani 1 1 d . . .
Mo7 Mo 0.05690(3) 0.22875(3) 0.51827(2) 0.01149(10) Uani 1 1 d . . .
Mo8 Mo 0.32065(3) 0.24813(3) 0.55103(2) 0.01087(9) Uani 1 1 d . . .
Mo9 Mo 0.19762(4) 0.12152(3) 0.32932(3) 0.01161(10) Uani 1 1 d . . .
Mo10 Mo 0.44353(3) 0.13289(2) 0.34891(2) 0.00999(9) Uani 1 1 d . . .
Mo11 Mo 0.26923(3) 0.09284(2) 0.49724(2) 0.01060(9) Uani 1 1 d . . .
Mo12 Mo 0.05699(3) 0.62812(3) 0.09546(2) 0.01083(9) Uani 1 1 d . . .
Mo13 Mo 0.29381(3) 0.61679(2) 0.01957(2) 0.01034(9) Uani 1 1 d . . .
Mo14 Mo 0.17491(4) 0.65382(3) 0.31044(2) 0.01243(10) Uani 1 1 d . . .
Mo15 Mo 0.42973(3) 0.63984(2) 0.22565(3) 0.01105(9) Uani 1 1 d . . .
Mo16 Mo -0.01396(4) 0.75047(3) 0.20845(3) 0.01387(10) Uani 1 1 d . . .
Mo17 Mo 0.48756(4) 0.72735(3) 0.04529(3) 0.01309(10) Uani 1 1 d . . .
Mo18 Mo 0.42776(3) 0.82812(3) 0.15951(3) 0.01212(10) Uani 1 1 d . . .
Mo19 Mo 0.16364(4) 0.84259(3) 0.24248(3) 0.01245(10) Uani 1 1 d . . .
Mo20 Mo 0.27766(4) 0.81903(3) -0.06587(3) 0.01680(11) Uani 1 1 d . . .
Mo21 Mo 0.04053(4) 0.83452(3) 0.01488(3) 0.01766(11) Uani 1 1 d . . .
Mo22 Mo 0.22759(4) 0.92555(3) 0.04390(3) 0.01378(10) Uani 1 1 d . . .
N1 N 0.7145(8) 0.7978(6) 0.1207(6) 0.026(2) Uiso 0.50 1 d P . .
N1B N 0.7105(11) 0.8442(8) 0.0720(8) 0.043(3) Uiso 0.50 1 d P . .
N2 N 0.6384(5) 0.0131(3) 0.7528(3) 0.0356(14) Uiso 1 1 d . . .
N3 N 0.2460(6) 0.0889(4) 0.8354(4) 0.0514(19) Uiso 1 1 d . . .
N4 N 0.0269(5) 0.0306(4) 0.6402(4) 0.0394(15) Uiso 1 1 d . . .
N5 N 0.8466(5) 0.5742(4) 0.2252(4) 0.0380(15) Uiso 1 1 d . . .
N6 N 0.4748(4) 0.8851(3) 0.3458(3) 0.0276(12) Uiso 1 1 d . . .
N7 N 0.8417(5) 0.5362(3) 0.0006(3) 0.0330(14) Uiso 1 1 d . . .
N8 N 0.9531(5) 0.0567(3) 0.4487(3) 0.0305(13) Uiso 1 1 d . . .
N9 N 0.9442(5) 0.4427(3) 0.2170(3) 0.0322(14) Uiso 1 1 d . . .
N10 N 0.0259(4) 0.5738(3) 0.9173(3) 0.0297(13) Uiso 1 1 d . . .
N11 N 0.1620(14) 0.0432(10) 0.1603(10) 0.065(5) Uiso 0.50 1 d P . .
N11B N 0.2965(10) 0.1342(7) 0.0723(7) 0.040(3) Uiso 0.50 1 d P . .
O1 O 0.3925(3) 0.4189(2) 0.1984(2) 0.0115(7) Uani 1 1 d . . .
O2 O 0.1902(3) 0.4044(2) 0.1765(2) 0.0129(8) Uani 1 1 d . . .
O3 O 0.3177(3) 0.4502(2) 0.3288(2) 0.0117(8) Uani 1 1 d . . .
O4 O 0.1200(3) 0.4363(2) 0.3093(2) 0.0131(8) Uani 1 1 d . . .
O5 O 0.5435(3) 0.3253(2) 0.1689(2) 0.0152(8) Uani 1 1 d . . .
O6 O 0.3437(3) 0.3009(2) 0.1693(2) 0.0122(8) Uani 1 1 d . . .
O7 O 0.1595(3) 0.2996(2) 0.1212(2) 0.0164(8) Uani 1 1 d . . .
O8 O 0.4909(3) 0.3230(2) 0.30990(19) 0.0114(7) Uani 1 1 d . . .
O9 O 0.2817(3) 0.3129(2) 0.29358(19) 0.0097(7) Uani 1 1 d . . .
O10 O 0.4685(3) 0.3792(2) 0.4138(2) 0.0113(7) Uani 1 1 d . . .
O11 O 0.0777(3) 0.2971(2) 0.2627(2) 0.0135(8) Uani 1 1 d . . .
O12 O 0.3465(3) 0.4921(2) 0.4428(2) 0.0149(8) Uani 1 1 d . . .
O13 O -0.0130(3) 0.4703(2) 0.4132(2) 0.0165(8) Uani 1 1 d . . .
O14 O 0.1829(3) 0.4089(2) 0.44094(19) 0.0112(7) Uani 1 1 d . . .
O15 O -0.0296(3) 0.3504(2) 0.3659(2) 0.0126(8) Uani 1 1 d . . .
O16 O 0.0246(3) 0.3268(2) 0.4947(2) 0.0121(8) Uani 1 1 d . . .
O17 O 0.3260(3) 0.29456(19) 0.41881(19) 0.0088(7) Uani 1 1 d . . .
O18 O 0.3269(3) 0.3469(2) 0.5253(2) 0.0128(8) Uani 1 1 d . . .
O19 O 0.1472(3) 0.2856(2) 0.39807(19) 0.0101(7) Uani 1 1 d . . .
O20 O -0.1092(3) 0.2470(2) 0.3246(2) 0.0177(8) Uani 1 1 d . . .
O21 O 0.2157(3) 0.1988(2) 0.2500(2) 0.0140(8) Uani 1 1 d . . .
O22 O 0.6375(3) 0.2814(2) 0.4120(2) 0.0150(8) Uani 1 1 d . . .
O23 O 0.4460(3) 0.2137(2) 0.2730(2) 0.0128(8) Uani 1 1 d . . .
O24 O 0.5503(3) 0.0821(2) 0.3332(2) 0.0156(8) Uani 1 1 d . . .
O25 O 0.3449(3) 0.0911(2) 0.3190(2) 0.0130(8) Uani 1 1 d . . .
O26 O 0.4993(3) 0.1917(2) 0.3995(2) 0.0122(8) Uani 1 1 d . . .
O27 O 0.2827(3) 0.1887(2) 0.38494(19) 0.0104(7) Uani 1 1 d . . .
O28 O 0.4692(3) 0.2478(2) 0.5094(2) 0.0126(8) Uani 1 1 d . . .
O29 O 0.0772(3) 0.1679(2) 0.3593(2) 0.0134(8) Uani 1 1 d . . .
O30 O 0.1831(3) 0.2494(2) 0.5542(2) 0.0133(8) Uani 1 1 d . . .
O31 O -0.0240(3) 0.2176(2) 0.4542(2) 0.0137(8) Uani 1 1 d . . .
O32 O -0.0123(3) 0.1945(2) 0.5974(2) 0.0173(8) Uani 1 1 d . . .
O33 O 0.3400(3) 0.2193(2) 0.6392(2) 0.0171(8) Uani 1 1 d . . .
O34 O 0.1444(3) 0.1444(2) 0.5135(2) 0.0132(8) Uani 1 1 d . . .
O35 O 0.3299(3) 0.1572(2) 0.5309(2) 0.0126(8) Uani 1 1 d . . .
O36 O 0.2088(3) 0.0634(2) 0.4302(2) 0.0138(8) Uani 1 1 d . . .
O37 O 0.1534(3) 0.0602(2) 0.2989(2) 0.0174(8) Uani 1 1 d . . .
O38 O 0.3991(3) 0.07508(19) 0.4482(2) 0.0114(7) Uani 1 1 d . . .
O39 O 0.2662(3) 0.0172(2) 0.5697(2) 0.0163(8) Uani 1 1 d . . .
O1A O 0.0958(3) 0.5490(2) 0.1613(2) 0.0136(8) Uani 1 1 d . . .
O2A O 0.2964(3) 0.5360(2) 0.0929(2) 0.0132(8) Uani 1 1 d . . .
O3A O 0.1785(3) 0.5849(2) 0.2725(2) 0.0125(8) Uani 1 1 d . . .
O4A O 0.3708(3) 0.5745(2) 0.2058(2) 0.0113(7) Uani 1 1 d . . .
O5A O -0.0527(3) 0.6072(2) 0.0747(2) 0.0165(8) Uani 1 1 d . . .
O6A O 0.1464(3) 0.6162(2) 0.0180(2) 0.0126(8) Uani 1 1 d . . .
O7A O 0.3310(3) 0.5857(2) -0.0506(2) 0.0154(8) Uani 1 1 d . . .
O8A O -0.0005(3) 0.6767(2) 0.1684(2) 0.0137(8) Uani 1 1 d . . .
O9A O 0.2106(3) 0.6662(2) 0.1083(2) 0.0103(7) Uani 1 1 d . . .
O10A O 0.0340(3) 0.6875(2) 0.2972(2) 0.0126(8) Uani 1 1 d . . .
O11A O 0.4105(3) 0.6532(2) 0.0347(2) 0.0124(8) Uani 1 1 d . . .
O12A O 0.1654(3) 0.6119(2) 0.4007(2) 0.0187(9) Uani 1 1 d . . .
O13A O 0.5127(3) 0.5909(2) 0.2865(2) 0.0143(8) Uani 1 1 d . . .
O14A O 0.3192(3) 0.6635(2) 0.2858(2) 0.0128(8) Uani 1 1 d . . .
O15A O 0.5199(3) 0.6576(2) 0.1362(2) 0.0134(8) Uani 1 1 d . . .
O16A O 0.4740(3) 0.7400(2) 0.2194(2) 0.0137(8) Uani 1 1 d . . .
O17A O 0.5959(3) 0.7175(2) -0.0059(2) 0.0170(8) Uani 1 1 d . . .
O18A O 0.1798(3) 0.7590(2) 0.3151(2) 0.0127(8) Uiso 1 1 d . . .
O19A O 0.3452(3) 0.7330(2) 0.13344(19) 0.0100(7) Uani 1 1 d . . .
O20A O 0.1671(3) 0.74262(19) 0.19040(19) 0.0098(7) Uani 1 1 d . . .
O21A O 0.2646(3) 0.7239(2) -0.0435(2) 0.0139(8) Uani 1 1 d . . .
O22A O -0.1382(3) 0.7560(2) 0.2368(2) 0.0188(9) Uani 1 1 d . . .
O23A O 0.0372(3) 0.7378(2) 0.0316(2) 0.0146(8) Uani 1 1 d . . .
O24A O -0.0670(3) 0.8699(2) -0.0244(2) 0.0209(9) Uani 1 1 d . . .
O25A O 0.1350(3) 0.8442(2) -0.0701(2) 0.0167(8) Uani 1 1 d . . .
O26A O -0.0068(3) 0.8185(2) 0.1150(2) 0.0155(8) Uani 1 1 d . . .
O27A O 0.2066(3) 0.8019(2) 0.05802(19) 0.0108(7) Uani 1 1 d . . .
O28A O 0.0273(3) 0.8299(2) 0.2380(2) 0.0135(8) Uani 1 1 d . . .
O29A O 0.4078(3) 0.7930(2) -0.0225(2) 0.0141(8) Uani 1 1 d . . .
O30A O 0.3134(3) 0.8358(2) 0.2198(2) 0.0137(8) Uani 1 1 d . . .
O31A O 0.5151(3) 0.8008(2) 0.0800(2) 0.0136(8) Uani 1 1 d . . .
O32A O 0.5046(3) 0.8854(2) 0.1715(2) 0.0187(9) Uani 1 1 d . . .
O33A O 0.1522(3) 0.9076(2) 0.2827(2) 0.0183(9) Uani 1 1 d . . .
O34A O 0.3536(3) 0.8879(2) 0.0814(2) 0.0138(8) Uani 1 1 d . . .
O35A O 0.1701(3) 0.9010(2) 0.1417(2) 0.0157(8) Uani 1 1 d . . .
O36A O 0.2809(3) 0.9104(2) -0.0446(2) 0.0148(8) Uani 1 1 d . . .
O37A O 0.3197(3) 0.8457(2) -0.1537(2) 0.0205(9) Uani 1 1 d . . .
O38A O 0.0942(3) 0.9226(2) 0.0173(2) 0.0152(8) Uani 1 1 d . . .
O39A O 0.2362(3) 1.0159(2) 0.0224(2) 0.0201(9) Uani 1 1 d . . .
O2S O 0.0438(6) 0.1669(4) 0.1746(4) 0.070(2) Uiso 1 1 d . . .
O3S O 0.4316(4) 0.1581(3) 0.1507(3) 0.0408(13) Uiso 1 1 d . . .
O4S O 0.0596(4) 0.0241(3) 0.8775(3) 0.0408(13) Uiso 1 1 d . . .
O5S O 0.1533(6) 0.1227(5) 0.6916(4) 0.0032(15) Uiso 0.50 1 d P . .
O6S O 0.144(2) 0.1068(13) 0.6941(14) 0.113(10) Uiso 0.50 1 d P . .
O7S O 0.2427(5) 0.8697(4) 0.5492(4) 0.0640(19) Uiso 1 1 d . . .
O8S O 0.4282(3) 0.9247(2) 0.4713(2) 0.0231(9) Uiso 1 1 d . . .
O9S O 0.3996(4) 0.7493(3) 0.3688(3) 0.0300(11) Uiso 1 1 d . . .
O10S O 0.4975(3) 0.6139(2) 0.4278(2) 0.0243(10) Uiso 1 1 d . . .
O11S O 0.6604(4) 0.9599(3) 0.2973(3) 0.0324(11) Uiso 1 1 d . . .
O12S O 0.8907(4) 0.6092(3) 0.4070(3) 0.0284(10) Uiso 1 1 d . . .
O13S O 0.7300(4) 0.5728(3) 0.3461(3) 0.0300(11) Uiso 1 1 d . . .
O14S O 0.9091(6) 0.0605(5) 0.2288(4) 0.0202(18) Uiso 0.50 1 d P . .
O15S O 0.7463(4) 0.2843(3) 0.2049(3) 0.0396(13) Uiso 1 1 d . . .
O16S O 0.7455(6) 0.1417(4) 0.3010(4) 0.072(2) Uiso 1 1 d . . .
O17S O 0.5398(4) 0.5137(3) 0.1071(3) 0.0356(12) Uiso 1 1 d . . .
O18S O 0.7239(6) 0.6060(4) 0.1132(4) 0.071(2) Uiso 1 1 d . . .
O19S O 0.7570(4) 0.3791(3) 0.2868(3) 0.0289(10) Uiso 1 1 d . . .
O20S O 0.8011(4) 0.3619(3) 0.4683(3) 0.0349(12) Uiso 1 1 d . . .
O21S O 0.8128(4) 0.7373(3) 0.0136(3) 0.0418(13) Uiso 1 1 d . . .
O22S O 0.6644(4) 0.7057(3) 0.2590(3) 0.0432(14) Uiso 1 1 d . . .
O23S O 0.7715(4) 0.2182(3) 0.5518(3) 0.0319(11) Uiso 1 1 d . . .
O24S O 0.6218(3) 0.4549(2) 0.4349(2) 0.0229(9) Uiso 1 1 d . . .
O25S O 0.5799(3) 0.4610(2) 0.2619(2) 0.0239(10) Uiso 1 1 d . . .
O26S O 0.0749(4) 0.7128(3) 0.8854(3) 0.0367(12) Uiso 1 1 d . . .
O27S O 0.5223(4) 0.9472(3) 0.9663(3) 0.0449(14) Uiso 1 1 d . . .
O28S O 0.3769(5) 0.4260(3) 0.0362(3) 0.0470(14) Uiso 1 1 d . . .
O29S O 0.5719(5) 0.0232(4) 0.1651(4) 0.0569(17) Uiso 1 1 d . . .
O30S O 0.801(2) 0.0733(14) 0.5853(14) 0.149(9) Uiso 0.50 1 d P . .
P1 P 0.25978(10) 0.27109(7) 0.37294(7) 0.0086(3) Uani 1 1 d . . .
P1A P 0.23217(10) 0.73482(7) 0.12257(7) 0.0093(3) Uani 1 1 d . . .

loop_
_atom_site_aniso_label
_atom_site_aniso_U_11
_atom_site_aniso_U_22
_atom_site_aniso_U_33
_atom_site_aniso_U_23
_atom_site_aniso_U_13
_atom_site_aniso_U_12
Gd1 0.00876(12) 0.00984(13) 0.00917(12) -0.00274(10) 0.00187(9) -0.00248(9)
Mo1 0.0086(2) 0.0091(2) 0.0082(2) -0.00167(17) 0.00267(16) -0.00203(16)
Mo2 0.0109(2) 0.0104(2) 0.0096(2) -0.00332(17) 0.00003(16) -0.00288(17)
Mo3 0.0094(2) 0.0094(2) 0.0097(2) -0.00366(17) 0.00021(16) -0.00198(16)
Mo4 0.0076(2) 0.0105(2) 0.0103(2) -0.00333(17) 0.00226(16) -0.00137(16)
Mo5 0.0080(2) 0.0095(2) 0.0103(2) -0.00287(17) 0.00014(16) -0.00171(16)
Mo6 0.0081(2) 0.0140(2) 0.0144(2) -0.00528(18) 0.00133(17) -0.00427(17)
Mo7 0.0094(2) 0.0120(2) 0.0112(2) -0.00261(18) 0.00457(16) -0.00238(17)
Mo8 0.0114(2) 0.0119(2) 0.0090(2) -0.00320(17) 0.00078(16) -0.00198(17)
Mo9 0.0133(2) 0.0101(2) 0.0123(2) -0.00435(18) 0.00076(17) -0.00471(17)
Mo10 0.0102(2) 0.0084(2) 0.0104(2) -0.00285(17) 0.00261(16) -0.00133(16)
Mo11 0.0112(2) 0.0095(2) 0.0097(2) -0.00195(17) 0.00241(16) -0.00195(17)
Mo12 0.0083(2) 0.0116(2) 0.0118(2) -0.00221(18) 0.00017(16) -0.00286(17)
Mo13 0.0113(2) 0.0101(2) 0.0087(2) -0.00243(17) 0.00284(16) -0.00287(17)
Mo14 0.0171(2) 0.0094(2) 0.0098(2) -0.00287(17) 0.00226(17) -0.00114(17)
Mo15 0.0104(2) 0.0095(2) 0.0133(2) -0.00301(18) -0.00187(17) -0.00160(17)
Mo16 0.0075(2) 0.0158(2) 0.0186(2) -0.00727(19) 0.00343(17) -0.00145(17)
Mo17 0.0088(2) 0.0175(2) 0.0142(2) -0.00759(19) 0.00486(17) -0.00526(18)
Mo18 0.0096(2) 0.0102(2) 0.0167(2) -0.00491(18) 0.00192(17) -0.00304(17)
Mo19 0.0126(2) 0.0101(2) 0.0143(2) -0.00467(18) 0.00332(17) -0.00203(17)
Mo20 0.0240(3) 0.0124(2) 0.0109(2) -0.00023(18) 0.00279(19) -0.00395(19)
Mo21 0.0130(2) 0.0119(2) 0.0246(3) 0.0005(2) -0.0061(2) -0.00042(18)
Mo22 0.0129(2) 0.0093(2) 0.0155(2) -0.00017(18) 0.00254(18) -0.00185(17)
O1 0.0129(19) 0.0081(18) 0.0110(18) -0.0005(15) 0.0012(14) -0.0014(14)
O2 0.0140(19) 0.0110(19) 0.0139(19) -0.0035(15) 0.0000(15) -0.0049(15)
O3 0.0097(18) 0.0131(19) 0.0111(18) -0.0017(15) -0.0004(14) -0.0025(14)
O4 0.0083(18) 0.017(2) 0.0137(19) -0.0053(16) 0.0034(14) -0.0043(15)
O5 0.018(2) 0.014(2) 0.0101(18) -0.0004(15) 0.0056(15) -0.0022(16)
O6 0.0128(19) 0.0128(19) 0.0105(18) -0.0031(15) 0.0003(14) -0.0025(15)
O7 0.021(2) 0.018(2) 0.0138(19) -0.0089(16) -0.0009(16) -0.0043(16)
O8 0.0108(18) 0.0137(19) 0.0097(18) -0.0040(15) 0.0016(14) -0.0025(14)
O9 0.0075(17) 0.0106(18) 0.0097(18) -0.0020(15) 0.0033(14) -0.0031(14)
O10 0.0083(18) 0.0142(19) 0.0121(18) -0.0052(15) -0.0004(14) -0.0014(14)
O11 0.0118(19) 0.0136(19) 0.0151(19) -0.0032(16) -0.0030(15) -0.0030(15)
O12 0.019(2) 0.0123(19) 0.016(2) -0.0082(16) -0.0030(16) 0.0000(15)
O13 0.014(2) 0.017(2) 0.018(2) -0.0073(17) 0.0032(16) -0.0003(16)
O14 0.0102(18) 0.0142(19) 0.0107(18) -0.0066(15) 0.0015(14) -0.0017(14)
O15 0.0090(18) 0.0139(19) 0.0140(19) -0.0040(15) 0.0026(14) -0.0023(15)
O16 0.0108(18) 0.0112(19) 0.0130(19) -0.0038(15) 0.0035(14) -0.0010(14)
O17 0.0094(17) 0.0094(18) 0.0082(17) -0.0033(14) 0.0006(13) -0.0028(14)
O18 0.0150(19) 0.0124(19) 0.0102(18) -0.0014(15) -0.0008(15) -0.0047(15)
O19 0.0080(17) 0.0117(18) 0.0096(18) -0.0017(15) 0.0027(14) -0.0053(14)
O20 0.0120(19) 0.020(2) 0.022(2) -0.0073(18) 0.0002(16) -0.0048(16)
O21 0.0133(19) 0.0125(19) 0.017(2) -0.0056(16) 0.0019(15) -0.0042(15)
O22 0.0100(19) 0.016(2) 0.019(2) -0.0059(16) -0.0012(15) -0.0006(15)
O23 0.0131(19) 0.0148(19) 0.0102(18) -0.0051(15) 0.0026(14) -0.0014(15)
O24 0.015(2) 0.0129(19) 0.016(2) -0.0024(16) 0.0028(15) -0.0005(15)
O25 0.0140(19) 0.0098(18) 0.0164(19) -0.0062(16) 0.0015(15) -0.0026(15)
O26 0.0115(18) 0.0118(19) 0.0124(18) -0.0025(15) -0.0005(14) -0.0023(14)
O27 0.0106(18) 0.0090(18) 0.0111(18) -0.0029(15) 0.0010(14) -0.0016(14)
O28 0.0118(19) 0.0124(19) 0.0136(19) -0.0038(15) -0.0010(15) -0.0019(15)
O29 0.0139(19) 0.0107(19) 0.0148(19) -0.0031(15) 0.0024(15) -0.0042(15)
O30 0.0132(19) 0.0148(19) 0.0104(18) -0.0029(15) 0.0027(14) -0.0023(15)
O31 0.0099(18) 0.0135(19) 0.016(2) -0.0032(16) 0.0034(15) -0.0040(15)
O32 0.018(2) 0.016(2) 0.016(2) -0.0043(17) 0.0062(16) -0.0033(16)
O33 0.018(2) 0.020(2) 0.0107(19) -0.0019(16) -0.0004(15) -0.0010(16)
O34 0.0116(19) 0.0105(19) 0.017(2) -0.0046(16) 0.0026(15) -0.0029(15)
O35 0.0129(19) 0.0109(19) 0.0124(19) -0.0022(15) 0.0016(15) -0.0017(15)
O36 0.0131(19) 0.0108(19) 0.018(2) -0.0045(16) 0.0024(15) -0.0054(15)
O37 0.022(2) 0.015(2) 0.018(2) -0.0068(17) -0.0028(16) -0.0051(16)
O38 0.0120(18) 0.0077(18) 0.0125(18) -0.0020(15) 0.0031(14) -0.0001(14)
O39 0.020(2) 0.013(2) 0.014(2) -0.0035(16) 0.0024(16) -0.0040(16)
O1A 0.0131(19) 0.0115(19) 0.0153(19) -0.0028(16) 0.0005(15) -0.0039(15)
O2A 0.0124(19) 0.0140(19) 0.0113(18) -0.0034(15) 0.0020(14) 0.0014(15)
O3A 0.0110(18) 0.0114(19) 0.0143(19) -0.0036(15) 0.0017(14) -0.0028(14)
O4A 0.0087(18) 0.0105(18) 0.0146(19) -0.0040(15) 0.0016(14) -0.0032(14)
O5A 0.0083(18) 0.021(2) 0.021(2) -0.0071(17) -0.0028(15) -0.0037(16)
O6A 0.0108(18) 0.0128(19) 0.0133(19) -0.0023(15) 0.0001(14) -0.0037(15)
O7A 0.017(2) 0.018(2) 0.0116(19) -0.0056(16) 0.0045(15) -0.0041(16)
O8A 0.0118(19) 0.017(2) 0.0122(19) -0.0032(16) -0.0011(15) -0.0033(15)
O9A 0.0084(18) 0.0102(18) 0.0130(18) -0.0048(15) 0.0017(14) -0.0029(14)
O10A 0.0091(18) 0.0118(19) 0.0133(19) -0.0016(15) 0.0048(14) -0.0001(14)
O11A 0.0132(19) 0.0108(19) 0.0123(18) -0.0031(15) 0.0034(14) -0.0036(15)
O12A 0.024(2) 0.017(2) 0.012(2) -0.0035(16) 0.0037(16) 0.0016(17)
O13A 0.0132(19) 0.017(2) 0.0129(19) -0.0040(16) -0.0034(15) -0.0004(15)
O14A 0.0117(19) 0.0138(19) 0.0127(19) -0.0042(15) -0.0001(15) -0.0008(15)
O15A 0.0103(18) 0.015(2) 0.0152(19) -0.0060(16) 0.0018(15) -0.0024(15)
O16A 0.0120(19) 0.0126(19) 0.0157(19) -0.0038(16) 0.0020(15) -0.0035(15)
O17A 0.014(2) 0.019(2) 0.019(2) -0.0070(17) 0.0036(16) -0.0064(16)
O19A 0.0057(17) 0.0129(19) 0.0105(18) -0.0033(15) 0.0012(13) -0.0008(14)
O20A 0.0063(17) 0.0101(18) 0.0118(18) -0.0031(15) 0.0031(14) -0.0006(14)
O21A 0.0133(19) 0.0130(19) 0.0142(19) -0.0030(16) 0.0016(15) -0.0031(15)
O22A 0.0097(19) 0.020(2) 0.026(2) -0.0101(18) 0.0053(16) -0.0016(16)
O23A 0.0127(19) 0.016(2) 0.0130(19) -0.0008(16) -0.0009(15) -0.0029(15)
O24A 0.015(2) 0.019(2) 0.027(2) -0.0022(18) -0.0061(17) 0.0006(16)
O25A 0.017(2) 0.017(2) 0.0134(19) -0.0004(16) -0.0022(16) 0.0000(16)
O26A 0.0118(19) 0.016(2) 0.017(2) -0.0030(16) -0.0020(15) -0.0006(15)
O27A 0.0092(18) 0.0109(18) 0.0096(18) 0.0005(15) 0.0014(14) -0.0033(14)
O28A 0.0118(19) 0.0127(19) 0.0137(19) -0.0033(15) 0.0039(15) 0.0001(15)
O29A 0.015(2) 0.0106(19) 0.0147(19) -0.0016(15) -0.0001(15) -0.0021(15)
O30A 0.0139(19) 0.0133(19) 0.0136(19) -0.0048(16) 0.0030(15) -0.0037(15)
O31A 0.0113(19) 0.0136(19) 0.0159(19) -0.0053(16) 0.0031(15) -0.0038(15)
O32A 0.017(2) 0.014(2) 0.025(2) -0.0061(17) 0.0005(17) -0.0061(16)
O33A 0.015(2) 0.018(2) 0.024(2) -0.0114(18) 0.0036(16) -0.0002(16)
O34A 0.0130(19) 0.0104(19) 0.0148(19) -0.0008(15) 0.0031(15) -0.0018(15)
O35A 0.014(2) 0.014(2) 0.018(2) -0.0043(16) 0.0022(16) -0.0028(15)
O36A 0.015(2) 0.0105(19) 0.0146(19) 0.0002(15) 0.0041(15) -0.0020(15)
O37A 0.026(2) 0.018(2) 0.014(2) -0.0004(17) 0.0011(17) -0.0062(18)
O38A 0.0134(19) 0.0108(19) 0.017(2) -0.0005(16) 0.0007(15) 0.0011(15)
O39A 0.020(2) 0.012(2) 0.022(2) -0.0007(17) 0.0065(17) -0.0010(16)
P1 0.0080(6) 0.0092(6) 0.0088(6) -0.0032(5) 0.0013(5) -0.0024(5)
P1A 0.0074(6) 0.0095(6) 0.0095(6) -0.0016(5) 0.0015(5) -0.0015(5)

loop_
_atom_type_symbol
_atom_type_description
_atom_type_scat_dispersion_real
_atom_type_scat_dispersion_imag
_atom_type_scat_source
N N 0.0061 0.0033 'International Tables Vol C Tables 4.2.6.8 and 6.1.1.4'
H H 0.0000 0.0000 'International Tables Vol C Tables 4.2.6.8 and 6.1.1.4'
O O 0.0106 0.0060 'International Tables Vol C Tables 4.2.6.8 and 6.1.1.4'
P P 0.1023 0.0942 'International Tables Vol C Tables 4.2.6.8 and 6.1.1.4'
Mo Mo -1.6832 0.6857 'International Tables Vol C Tables 4.2.6.8 and 6.1.1.4'
Gd Gd -0.1653 3.9035 'International Tables Vol C Tables 4.2.6.8 and 6.1.1.4'

loop_
_geom_angle_atom_site_label_1
_geom_angle_atom_site_label_2
_geom_angle_atom_site_label_3
_geom_angle
_geom_angle_site_symmetry_1
_geom_angle_site_symmetry_3
_geom_angle_publ_flag
O3 Gd1 O4A 75.85(13) . . ?
O3 Gd1 O4 71.59(13) . . ?
O4A Gd1 O4 136.81(13) . . ?
O3 Gd1 O2 115.74(13) . . ?
O4A Gd1 O2 145.94(13) . . ?
O4 Gd1 O2 75.48(13) . . ?
O3 Gd1 O1A 145.26(13) . . ?
O4A Gd1 O1A 114.65(13) . . ?
O4 Gd1 O1A 80.47(13) . . ?
O2 Gd1 O1A 75.08(13) . . ?
O3 Gd1 O2A 139.31(13) . . ?
O4A Gd1 O2A 74.94(13) . . ?
O4 Gd1 O2A 146.38(13) . . ?
O2 Gd1 O2A 77.18(13) . . ?
O1A Gd1 O2A 73.85(13) . . ?
O3 Gd1 O3A 79.09(13) . . ?
O4A Gd1 O3A 70.60(13) . . ?
O4 Gd1 O3A 75.95(13) . . ?
O2 Gd1 O3A 140.91(13) . . ?
O1A Gd1 O3A 74.35(13) . . ?
O2A Gd1 O3A 116.22(13) . . ?
O3 Gd1 O1 74.24(13) . . ?
O4A Gd1 O1 80.42(13) . . ?
O4 Gd1 O1 115.94(13) . . ?
O2 Gd1 O1 73.16(13) . . ?
O1A Gd1 O1 138.41(13) . . ?
O2A Gd1 O1 73.48(13) . . ?
O3A Gd1 O1 144.52(13) . . ?
O5 Mo1 O1 103.03(18) . . ?
O5 Mo1 O8 102.98(18) . . ?
O1 Mo1 O8 99.30(17) . . ?
O5 Mo1 O6 96.36(18) . . ?
O1 Mo1 O6 92.15(17) . . ?
O8 Mo1 O6 154.58(16) . . ?
O5 Mo1 O23 93.77(17) . . ?
O1 Mo1 O23 162.07(16) . . ?
O8 Mo1 O23 82.73(16) . . ?
O6 Mo1 O23 79.64(15) . . ?
O5 Mo1 O9 167.73(17) . . ?
O1 Mo1 O9 82.70(15) . . ?
O8 Mo1 O9 86.55(14) . . ?
O6 Mo1 O9 72.39(14) . . ?
O23 Mo1 O9 79.63(14) . . ?
O7 Mo2 O2 103.24(19) . . ?
O7 Mo2 O6 101.24(18) . . ?
O2 Mo2 O6 98.61(17) . . ?
O7 Mo2 O11 99.96(17) . . ?
O2 Mo2 O11 90.98(17) . . ?
O6 Mo2 O11 153.99(16) . . ?
O7 Mo2 O21 94.25(17) . . ?
O2 Mo2 O21 160.14(17) . . ?
O6 Mo2 O21 86.94(16) . . ?
O11 Mo2 O21 76.62(15) . . ?
O7 Mo2 O9 172.98(17) . . ?
O2 Mo2 O9 82.68(15) . . ?
O6 Mo2 O9 73.88(14) . . ?
O11 Mo2 O9 83.53(14) . . ?
O21 Mo2 O9 80.58(14) . . ?
O12 Mo3 O3 105.03(18) . . ?
O12 Mo3 O10 101.21(18) . . ?
O3 Mo3 O10 97.90(17) . . ?
O12 Mo3 O14 102.27(17) . . ?
O3 Mo3 O14 89.19(16) . . ?
O10 Mo3 O14 152.75(16) . . ?
O12 Mo3 O18 95.46(17) . . ?
O3 Mo3 O18 158.50(16) . . ?
O10 Mo3 O18 84.18(16) . . ?
O14 Mo3 O18 80.02(15) . . ?
O12 Mo3 O17 165.15(16) . . ?
O3 Mo3 O17 89.58(15) . . ?
O10 Mo3 O17 73.58(14) . . ?
O14 Mo3 O17 80.23(14) . . ?
O18 Mo3 O17 70.39(13) . . ?
O13 Mo4 O4 105.20(19) . . ?
O13 Mo4 O14 103.61(18) . . ?
O4 Mo4 O14 97.82(17) . . ?
O13 Mo4 O15 97.68(17) . . ?
O4 Mo4 O15 88.60(16) . . ?
O14 Mo4 O15 155.21(16) . . ?
O13 Mo4 O16 94.13(17) . . ?
O4 Mo4 O16 158.35(17) . . ?
O14 Mo4 O16 86.76(16) . . ?
O15 Mo4 O16 79.10(15) . . ?
O13 Mo4 O19 162.83(16) . . ?
O4 Mo4 O19 87.83(15) . . ?
O14 Mo4 O19 85.21(15) . . ?
O15 Mo4 O19 71.07(14) . . ?
O16 Mo4 O19 71.40(13) . . ?
O22 Mo5 O28 103.17(18) . . ?
O22 Mo5 O26 103.17(18) . . ?
O28 Mo5 O26 95.40(17) . . ?
O22 Mo5 O10 98.36(17) . . ?
O28 Mo5 O10 88.32(16) . . ?
O26 Mo5 O10 156.66(16) . . ?
O22 Mo5 O8 101.00(17) . . ?
O28 Mo5 O8 154.88(16) . . ?
O26 Mo5 O8 85.63(16) . . ?
O10 Mo5 O8 81.48(15) . . ?
O22 Mo5 O17 170.37(16) . . ?
O28 Mo5 O17 76.01(14) . . ?
O26 Mo5 O17 86.45(14) . . ?
O10 Mo5 O17 72.07(13) . . ?
O8 Mo5 O17 79.01(13) . . ?
O20 Mo6 O11 103.92(18) . . ?
O20 Mo6 O15 101.96(18) . . ?
O11 Mo6 O15 96.79(17) . . ?
O20 Mo6 O29 100.72(18) . . ?
O11 Mo6 O29 88.11(16) . . ?
O15 Mo6 O29 154.87(17) . . ?
O20 Mo6 O31 98.40(18) . . ?
O11 Mo6 O31 156.53(16) . . ?
O15 Mo6 O31 85.49(16) . . ?
O29 Mo6 O31 80.62(16) . . ?
O20 Mo6 O19 171.55(16) . . ?
O11 Mo6 O19 83.74(14) . . ?
O15 Mo6 O19 73.22(15) . . ?
O29 Mo6 O19 82.90(14) . . ?
O31 Mo6 O19 74.53(14) . . ?
O32 Mo7 O16 103.90(18) . . ?
O32 Mo7 O31 101.86(18) . . ?
O16 Mo7 O31 93.44(17) . . ?
O32 Mo7 O34 100.71(18) . . ?
O16 Mo7 O34 153.26(16) . . ?
O31 Mo7 O34 91.60(17) . . ?
O32 Mo7 O30 99.71(18) . . ?
O16 Mo7 O30 85.39(16) . . ?
O31 Mo7 O30 158.02(16) . . ?
O34 Mo7 O30 80.27(16) . . ?
O32 Mo7 O19 175.56(17) . . ?
O16 Mo7 O19 72.92(14) . . ?
O31 Mo7 O19 75.49(14) . . ?
O34 Mo7 O19 83.02(14) . . ?
O30 Mo7 O19 83.24(13) . . ?
O33 Mo8 O30 102.42(18) . . ?
O33 Mo8 O18 103.33(18) . . ?
O30 Mo8 O18 96.45(17) . . ?
O33 Mo8 O35 101.20(18) . . ?
O30 Mo8 O35 87.97(17) . . ?
O18 Mo8 O35 153.47(16) . . ?
O33 Mo8 O28 98.05(17) . . ?
O30 Mo8 O28 158.62(16) . . ?
O18 Mo8 O28 84.72(16) . . ?
O35 Mo8 O28 82.00(15) . . ?
O33 Mo8 O17 169.35(16) . . ?
O30 Mo8 O17 88.10(14) . . ?
O18 Mo8 O17 73.41(14) . . ?
O35 Mo8 O17 80.64(14) . . ?
O28 Mo8 O17 71.71(13) . . ?
O37 Mo9 O21 103.86(19) . . ?
O37 Mo9 O29 102.16(18) . . ?
O21 Mo9 O29 90.38(17) . . ?
O37 Mo9 O36 100.09(18) . . ?
O21 Mo9 O36 155.73(16) . . ?
O29 Mo9 O36 88.42(16) . . ?
O37 Mo9 O25 98.28(18) . . ?
O21 Mo9 O25 89.77(17) . . ?
O29 Mo9 O25 158.89(16) . . ?
O36 Mo9 O25 82.86(16) . . ?
O37 Mo9 O27 168.54(17) . . ?
O21 Mo9 O27 84.17(15) . . ?
O29 Mo9 O27 85.74(15) . . ?
O36 Mo9 O27 71.56(14) . . ?
O25 Mo9 O27 73.28(14) . . ?
O24 Mo10 O23 104.47(18) . . ?
O24 Mo10 O25 101.70(18) . . ?
O23 Mo10 O25 95.81(17) . . ?
O24 Mo10 O38 99.98(17) . . ?
O23 Mo10 O38 154.15(16) . . ?
O25 Mo10 O38 87.26(16) . . ?
O24 Mo10 O26 99.84(18) . . ?
O23 Mo10 O26 85.32(16) . . ?
O25 Mo10 O26 157.40(16) . . ?
O38 Mo10 O26 82.35(15) . . ?
O24 Mo10 O27 171.29(16) . . ?
O23 Mo10 O27 83.95(15) . . ?
O25 Mo10 O27 74.82(14) . . ?
O38 Mo10 O27 72.07(14) . . ?
O26 Mo10 O27 82.88(14) . . ?
O39 Mo11 O35 102.15(18) . . ?
O39 Mo11 O34 102.33(18) . . ?
O35 Mo11 O34 86.28(16) . . ?
O39 Mo11 O36 101.66(18) . . ?
O35 Mo11 O36 156.19(16) . . ?
O34 Mo11 O36 88.26(17) . . ?
O39 Mo11 O38 100.68(17) . . ?
O35 Mo11 O38 88.30(16) . . ?
O34 Mo11 O38 156.98(16) . . ?
O36 Mo11 O38 87.74(16) . . ?
O39 Mo11 O27 171.88(16) . . ?
O35 Mo11 O27 83.50(14) . . ?
O34 Mo11 O27 83.71(15) . . ?
O36 Mo11 O27 72.86(14) . . ?
O38 Mo11 O27 73.44(14) . . ?
O5A Mo12 O1A 102.98(19) . . ?
O5A Mo12 O6A 100.54(18) . . ?
O1A Mo12 O6A 98.24(17) . . ?
O5A Mo12 O8A 98.88(18) . . ?
O1A Mo12 O8A 92.54(17) . . ?
O6A Mo12 O8A 155.01(16) . . ?
O5A Mo12 O23A 92.93(17) . . ?
O1A Mo12 O23A 162.56(16) . . ?
O6A Mo12 O23A 85.62(16) . . ?
O8A Mo12 O23A 77.81(15) . . ?
O5A Mo12 O9A 172.50(17) . . ?
O1A Mo12 O9A 83.38(15) . . ?
O6A Mo12 O9A 74.36(15) . . ?
O8A Mo12 O9A 84.65(14) . . ?
O23A Mo12 O9A 81.31(14) . . ?
O7A Mo13 O2A 101.84(18) . . ?
O7A Mo13 O11A 104.20(18) . . ?
O2A Mo13 O11A 97.65(17) . . ?
O7A Mo13 O6A 97.52(18) . . ?
O2A Mo13 O6A 91.62(17) . . ?
O11A Mo13 O6A 154.00(16) . . ?
O7A Mo13 O21A 94.90(17) . . ?
O2A Mo13 O21A 162.58(16) . . ?
O11A Mo13 O21A 82.69(16) . . ?
O6A Mo13 O21A 81.36(15) . . ?
O7A Mo13 O9A 168.71(17) . . ?
O2A Mo13 O9A 82.67(15) . . ?
O11A Mo13 O9A 85.25(14) . . ?
O6A Mo13 O9A 71.86(14) . . ?
O21A Mo13 O9A 80.00(14) . . ?
O12A Mo14 O3A 105.29(19) . . ?
O12A Mo14 O14A 103.43(18) . . ?
O3A Mo14 O14A 91.81(17) . . ?
O12A Mo14 O10A 100.09(18) . . ?
O3A Mo14 O10A 96.18(17) . . ?
O14A Mo14 O10A 152.16(16) . . ?
O12A Mo14 O18A 96.34(18) . . ?
O3A Mo14 O18A 158.30(16) . . ?
O14A Mo14 O18A 81.33(15) . . ?
O10A Mo14 O18A 81.48(15) . . ?
O12A Mo14 O20A 164.27(16) . . ?
O3A Mo14 O20A 89.10(15) . . ?
O14A Mo14 O20A 82.00(14) . . ?
O10A Mo14 O20A 71.54(14) . . ?
O18A Mo14 O20A 69.63(13) . . ?
O13A Mo15 O4A 104.42(18) . . ?
O13A Mo15 O14A 102.03(17) . . ?
O4A Mo15 O14A 95.67(17) . . ?
O13A Mo15 O15A 100.23(17) . . ?
O4A Mo15 O15A 91.56(17) . . ?
O14A Mo15 O15A 154.04(16) . . ?
O13A Mo15 O16A 95.15(17) . . ?
O4A Mo15 O16A 160.11(17) . . ?
O14A Mo15 O16A 83.49(16) . . ?
O15A Mo15 O16A 81.36(15) . . ?
O13A Mo15 O19A 164.59(16) . . ?
O4A Mo15 O19A 89.54(15) . . ?
O14A Mo15 O19A 82.69(14) . . ?
O15A Mo15 O19A 72.44(14) . . ?
O16A Mo15 O19A 70.62(14) . . ?
O22A Mo16 O8A 103.79(19) . . ?
O22A Mo16 O26A 103.09(19) . . ?
O8A Mo16 O26A 89.36(17) . . ?
O22A Mo16 O10A 98.14(18) . . ?
O8A Mo16 O10A 92.44(17) . . ?
O26A Mo16 O10A 157.62(16) . . ?
O22A Mo16 O28A 98.24(18) . . ?
O8A Mo16 O28A 157.95(16) . . ?
O26A Mo16 O28A 84.78(16) . . ?
O10A Mo16 O28A 85.24(16) . . ?
O22A Mo16 O20A 169.15(17) . . ?
O8A Mo16 O20A 83.49(15) . . ?
O26A Mo16 O20A 84.82(15) . . ?
O10A Mo16 O20A 73.24(14) . . ?
O28A Mo16 O20A 74.84(14) . . ?
O17A Mo17 O31A 101.93(18) . . ?
O17A Mo17 O29A 101.73(18) . . ?
O31A Mo17 O29A 91.25(17) . . ?
O17A Mo17 O15A 99.78(18) . . ?
O31A Mo17 O15A 88.43(17) . . ?
O29A Mo17 O15A 158.08(16) . . ?
O17A Mo17 O11A 100.98(17) . . ?
O31A Mo17 O11A 157.04(16) . . ?
O29A Mo17 O11A 85.60(16) . . ?
O15A Mo17 O11A 86.19(16) . . ?
O17A Mo17 O19A 171.90(17) . . ?
O31A Mo17 O19A 75.84(14) . . ?
O29A Mo17 O19A 86.17(15) . . ?
O15A Mo17 O19A 72.50(14) . . ?
O11A Mo17 O19A 81.25(14) . . ?
O32A Mo18 O30A 103.69(19) . . ?
O32A Mo18 O16A 102.45(19) . . ?
O30A Mo18 O16A 93.88(17) . . ?
O32A Mo18 O34A 103.60(18) . . ?
O30A Mo18 O34A 87.49(17) . . ?
O16A Mo18 O34A 152.79(17) . . ?
O32A Mo18 O31A 97.99(18) . . ?
O30A Mo18 O31A 157.74(16) . . ?
O16A Mo18 O31A 86.25(16) . . ?
O34A Mo18 O31A 82.53(16) . . ?
O32A Mo18 O19A 169.04(17) . . ?
O30A Mo18 O19A 86.53(14) . . ?
O16A Mo18 O19A 72.49(15) . . ?
O34A Mo18 O19A 80.49(14) . . ?
O31A Mo18 O19A 72.26(13) . . ?
O33A Mo19 O18A 104.20(19) . . ?
O33A Mo19 O28A 101.73(18) . . ?
O18A Mo19 O28A 93.20(17) . . ?
O33A Mo19 O35A 101.04(19) . . ?
O18A Mo19 O35A 153.75(17) . . ?
O28A Mo19 O35A 88.63(16) . . ?
O33A Mo19 O30A 99.46(18) . . ?
O18A Mo19 O30A 87.41(16) . . ?
O28A Mo19 O30A 157.96(16) . . ?
O35A Mo19 O30A 81.41(16) . . ?
O33A Mo19 O20A 174.92(16) . . ?
O18A Mo19 O20A 73.24(15) . . ?
O28A Mo19 O20A 74.25(14) . . ?
O35A Mo19 O20A 82.12(14) . . ?
O30A Mo19 O20A 84.90(14) . . ?
O37A Mo20 O21A 104.85(19) . . ?
O37A Mo20 O25A 101.10(19) . . ?
O21A Mo20 O25A 93.62(17) . . ?
O37A Mo20 O36A 99.90(18) . . ?
O21A Mo20 O36A 154.93(17) . . ?
O25A Mo20 O36A 85.45(17) . . ?
O37A Mo20 O29A 100.43(19) . . ?
O21A Mo20 O29A 87.38(17) . . ?
O25A Mo20 O29A 157.41(17) . . ?
O36A Mo20 O29A 84.23(16) . . ?
O37A Mo20 O27A 170.29(17) . . ?
O21A Mo20 O27A 84.15(15) . . ?
O25A Mo20 O27A 74.28(15) . . ?
O36A Mo20 O27A 71.46(14) . . ?
O29A Mo20 O27A 83.39(14) . . ?
O24A Mo21 O23A 103.38(19) . . ?
O24A Mo21 O26A 101.01(19) . . ?
O23A Mo21 O26A 87.94(17) . . ?
O24A Mo21 O25A 99.60(19) . . ?
O23A Mo21 O25A 92.00(17) . . ?
O26A Mo21 O25A 158.83(17) . . ?
O24A Mo21 O38A 100.34(18) . . ?
O23A Mo21 O38A 156.26(17) . . ?
O26A Mo21 O38A 86.50(17) . . ?
O25A Mo21 O38A 85.08(17) . . ?
O24A Mo21 O27A 170.48(17) . . ?
O23A Mo21 O27A 84.46(15) . . ?
O26A Mo21 O27A 84.48(14) . . ?
O25A Mo21 O27A 74.45(15) . . ?
O38A Mo21 O27A 72.05(14) . . ?
O39A Mo22 O34A 101.80(19) . . ?
O39A Mo22 O36A 100.48(18) . . ?
O34A Mo22 O36A 89.35(17) . . ?
O39A Mo22 O35A 102.01(19) . . ?
O34A Mo22 O35A 86.26(17) . . ?
O36A Mo22 O35A 157.51(16) . . ?
O39A Mo22 O38A 101.31(19) . . ?
O34A Mo22 O38A 156.87(16) . . ?
O36A Mo22 O38A 87.53(17) . . ?
O35A Mo22 O38A 87.91(17) . . ?
O39A Mo22 O27A 171.90(18) . . ?
O34A Mo22 O27A 83.98(15) . . ?
O36A Mo22 O27A 73.70(14) . . ?
O35A Mo22 O27A 83.90(15) . . ?
O38A Mo22 O27A 73.15(14) . . ?
Mo1 O1 Gd1 139.50(19) . . ?
Mo2 O2 Gd1 139.5(2) . . ?
Mo3 O3 Gd1 162.4(2) . . ?
Mo4 O4 Gd1 152.8(2) . . ?
Mo2 O6 Mo1 119.61(19) . . ?
Mo1 O8 Mo5 153.3(2) . . ?
P1 O9 Mo1 127.7(2) . . ?
P1 O9 Mo2 129.8(2) . . ?
Mo1 O9 Mo2 90.72(12) . . ?
Mo3 O10 Mo5 124.76(19) . . ?
Mo6 O11 Mo2 156.5(2) . . ?
Mo4 O14 Mo3 141.8(2) . . ?
Mo6 O15 Mo4 124.10(19) . . ?
Mo7 O16 Mo4 125.27(19) . . ?
P1 O17 Mo3 125.6(2) . . ?
P1 O17 Mo5 125.9(2) . . ?
Mo3 O17 Mo5 89.53(12) . . ?
P1 O17 Mo8 125.39(19) . . ?
Mo3 O17 Mo8 90.80(12) . . ?
Mo5 O17 Mo8 88.20(12) . . ?
Mo8 O18 Mo3 125.4(2) . . ?
P1 O19 Mo4 124.0(2) . . ?
P1 O19 Mo6 126.0(2) . . ?
Mo4 O19 Mo6 91.13(13) . . ?
P1 O19 Mo7 127.3(2) . . ?
Mo4 O19 Mo7 90.26(12) . . ?
Mo6 O19 Mo7 86.48(11) . . ?
Mo9 O21 Mo2 153.4(2) . . ?
Mo10 O23 Mo1 152.5(2) . . ?
Mo10 O25 Mo9 122.72(19) . . ?
Mo5 O26 Mo10 151.0(2) . . ?
P1 O27 Mo11 127.0(2) . . ?
P1 O27 Mo9 123.5(2) . . ?
Mo11 O27 Mo9 90.78(12) . . ?
P1 O27 Mo10 124.8(2) . . ?
Mo11 O27 Mo10 90.75(12) . . ?
Mo9 O27 Mo10 89.01(12) . . ?
Mo5 O28 Mo8 124.1(2) . . ?
Mo9 O29 Mo6 144.1(2) . . ?
Mo8 O30 Mo7 151.0(2) . . ?
Mo7 O31 Mo6 122.99(19) . . ?
Mo11 O34 Mo7 155.5(2) . . ?
Mo11 O35 Mo8 148.6(2) . . ?
Mo11 O36 Mo9 124.80(19) . . ?
Mo11 O38 Mo10 123.34(19) . . ?
Mo12 O1A Gd1 139.0(2) . . ?
Mo13 O2A Gd1 139.9(2) . . ?
Mo14 O3A Gd1 160.1(2) . . ?
Mo15 O4A Gd1 156.1(2) . . ?
Mo12 O6A Mo13 120.1(2) . . ?
Mo16 O8A Mo12 154.0(2) . . ?
P1A O9A Mo12 129.6(2) . . ?
P1A O9A Mo13 127.9(2) . . ?
Mo12 O9A Mo13 90.56(13) . . ?
Mo16 O10A Mo14 124.68(19) . . ?
Mo13 O11A Mo17 154.5(2) . . ?
Mo15 O14A Mo14 141.9(2) . . ?
Mo17 O15A Mo15 124.3(2) . . ?
Mo18 O16A Mo15 126.1(2) . . ?
Mo19 O18A Mo14 126.6(2) . . ?
P1A O19A Mo15 123.8(2) . . ?
P1A O19A Mo17 125.8(2) . . ?
Mo15 O19A Mo17 90.79(12) . . ?
P1A O19A Mo18 126.3(2) . . ?
Mo15 O19A Mo18 90.75(12) . . ?
Mo17 O19A Mo18 88.28(12) . . ?
P1A O20A Mo16 126.1(2) . . ?
P1A O20A Mo14 124.0(2) . . ?
Mo16 O20A Mo14 90.08(12) . . ?
P1A O20A Mo19 127.0(2) . . ?
Mo16 O20A Mo19 87.99(12) . . ?
Mo14 O20A Mo19 90.06(12) . . ?
Mo20 O21A Mo13 151.6(2) . . ?
Mo21 O23A Mo12 152.9(2) . . ?
Mo20 O25A Mo21 122.8(2) . . ?
Mo16 O26A Mo21 145.5(2) . . ?
P1A O27A Mo22 127.2(2) . . ?
P1A O27A Mo21 124.2(2) . . ?
Mo22 O27A Mo21 90.91(13) . . ?
P1A O27A Mo20 124.6(2) . . ?
Mo22 O27A Mo20 90.39(12) . . ?
Mo21 O27A Mo20 88.28(12) . . ?
Mo19 O28A Mo16 122.6(2) . . ?
Mo17 O29A Mo20 148.9(2) . . ?
Mo18 O30A Mo19 152.1(2) . . ?
Mo17 O31A Mo18 123.49(19) . . ?
Mo22 O34A Mo18 149.5(2) . . ?
Mo22 O35A Mo19 153.4(2) . . ?
Mo22 O36A Mo20 124.35(19) . . ?
Mo22 O38A Mo21 123.8(2) . . ?
O9 P1 O17 110.7(2) . . ?
O9 P1 O19 110.1(2) . . ?
O17 P1 O19 108.5(2) . . ?
O9 P1 O27 109.7(2) . . ?
O17 P1 O27 108.9(2) . . ?
O19 P1 O27 109.0(2) . . ?
O9A P1A O20A 110.5(2) . . ?
O9A P1A O19A 110.6(2) . . ?
O20A P1A O19A 108.8(2) . . ?
O9A P1A O27A 109.9(2) . . ?
O20A P1A O27A 108.5(2) . . ?
O19A P1A O27A 108.5(2) . . ?

loop_
_geom_bond_atom_site_label_1
_geom_bond_atom_site_label_2
_geom_bond_distance
_geom_bond_site_symmetry_2
_geom_bond_publ_flag
Gd1 O3 2.365(4) . ?
Gd1 O4A 2.368(4) . ?
Gd1 O4 2.371(4) . ?
Gd1 O2 2.382(4) . ?
Gd1 O1A 2.384(4) . ?
Gd1 O2A 2.385(4) . ?
Gd1 O3A 2.392(4) . ?
Gd1 O1 2.396(4) . ?
Mo1 O5 1.691(4) . ?
Mo1 O1 1.767(4) . ?
Mo1 O8 1.854(4) . ?
Mo1 O6 2.000(4) . ?
Mo1 O23 2.103(4) . ?
Mo1 O9 2.326(3) . ?
Mo2 O7 1.698(4) . ?
Mo2 O2 1.755(4) . ?
Mo2 O6 1.859(4) . ?
Mo2 O11 2.025(4) . ?
Mo2 O21 2.105(4) . ?
Mo2 O9 2.362(4) . ?
Mo3 O12 1.681(4) . ?
Mo3 O3 1.744(4) . ?
Mo3 O10 1.892(4) . ?
Mo3 O14 2.003(4) . ?
Mo3 O18 2.089(4) . ?
Mo3 O17 2.439(4) . ?
Mo4 O13 1.707(4) . ?
Mo4 O4 1.741(4) . ?
Mo4 O14 1.848(4) . ?
Mo4 O15 2.043(4) . ?
Mo4 O16 2.068(4) . ?
Mo4 O19 2.404(4) . ?
Mo5 O22 1.697(4) . ?
Mo5 O28 1.818(4) . ?
Mo5 O26 1.837(4) . ?
Mo5 O10 1.987(4) . ?
Mo5 O8 1.995(4) . ?
Mo5 O17 2.441(4) . ?
Mo6 O20 1.694(4) . ?
Mo6 O11 1.822(4) . ?
Mo6 O15 1.864(4) . ?
Mo6 O29 1.959(4) . ?
Mo6 O31 1.993(4) . ?
Mo6 O19 2.431(4) . ?
Mo7 O32 1.686(4) . ?
Mo7 O16 1.836(4) . ?
Mo7 O31 1.843(4) . ?
Mo7 O34 1.934(4) . ?
Mo7 O30 2.037(4) . ?
Mo7 O19 2.490(4) . ?
Mo8 O33 1.694(4) . ?
Mo8 O30 1.826(4) . ?
Mo8 O18 1.842(4) . ?
Mo8 O35 1.933(4) . ?
Mo8 O28 2.048(4) . ?
Mo8 O17 2.469(4) . ?
Mo9 O37 1.693(4) . ?
Mo9 O21 1.804(4) . ?
Mo9 O29 1.880(4) . ?
Mo9 O36 1.966(4) . ?
Mo9 O25 1.993(4) . ?
Mo9 O27 2.412(4) . ?
Mo10 O24 1.699(4) . ?
Mo10 O23 1.794(4) . ?
Mo10 O25 1.872(4) . ?
Mo10 O38 1.976(4) . ?
Mo10 O26 2.000(4) . ?
Mo10 O27 2.428(4) . ?
Mo11 O39 1.696(4) . ?
Mo11 O35 1.895(4) . ?
Mo11 O34 1.895(4) . ?
Mo11 O36 1.899(4) . ?
Mo11 O38 1.929(4) . ?
Mo11 O27 2.401(4) . ?
Mo12 O5A 1.696(4) . ?
Mo12 O1A 1.747(4) . ?
Mo12 O6A 1.879(4) . ?
Mo12 O8A 2.004(4) . ?
Mo12 O23A 2.116(4) . ?
Mo12 O9A 2.328(4) . ?
Mo13 O7A 1.688(4) . ?
Mo13 O2A 1.767(4) . ?
Mo13 O11A 1.877(4) . ?
Mo13 O6A 1.972(4) . ?
Mo13 O21A 2.086(4) . ?
Mo13 O9A 2.369(4) . ?
Mo14 O12A 1.700(4) . ?
Mo14 O3A 1.737(4) . ?
Mo14 O14A 1.939(4) . ?
Mo14 O10A 1.943(4) . ?
Mo14 O18A 2.099(4) . ?
Mo14 O20A 2.453(4) . ?
Mo15 O13A 1.716(4) . ?
Mo15 O4A 1.742(4) . ?
Mo15 O14A 1.887(4) . ?
Mo15 O15A 1.962(4) . ?
Mo15 O16A 2.071(4) . ?
Mo15 O19A 2.416(4) . ?
Mo16 O22A 1.685(4) . ?
Mo16 O8A 1.841(4) . ?
Mo16 O26A 1.894(4) . ?
Mo16 O10A 1.928(4) . ?
Mo16 O28A 1.980(4) . ?
Mo16 O20A 2.392(4) . ?
Mo17 O17A 1.687(4) . ?
Mo17 O31A 1.870(4) . ?
Mo17 O29A 1.877(4) . ?
Mo17 O15A 1.939(4) . ?
Mo17 O11A 1.948(4) . ?
Mo17 O19A 2.428(4) . ?
Mo18 O32A 1.690(4) . ?
Mo18 O30A 1.836(4) . ?
Mo18 O16A 1.840(4) . ?
Mo18 O34A 1.923(4) . ?
Mo18 O31A 2.012(4) . ?
Mo18 O19A 2.483(4) . ?
Mo19 O33A 1.689(4) . ?
Mo19 O18A 1.806(4) . ?
Mo19 O28A 1.880(4) . ?
Mo19 O35A 1.946(4) . ?
Mo19 O30A 1.991(4) . ?
Mo19 O20A 2.482(4) . ?
Mo20 O37A 1.684(4) . ?
Mo20 O21A 1.793(4) . ?
Mo20 O25A 1.918(4) . ?
Mo20 O36A 1.971(4) . ?
Mo20 O29A 1.978(4) . ?
Mo20 O27A 2.442(4) . ?
Mo21 O24A 1.690(4) . ?
Mo21 O23A 1.818(4) . ?
Mo21 O26A 1.935(4) . ?
Mo21 O25A 1.939(4) . ?
Mo21 O38A 1.956(4) . ?
Mo21 O27A 2.421(4) . ?
Mo22 O39A 1.694(4) . ?
Mo22 O34A 1.899(4) . ?
Mo22 O36A 1.905(4) . ?
Mo22 O35A 1.914(4) . ?
Mo22 O38A 1.931(4) . ?
Mo22 O27A 2.390(4) . ?
N1 N1B 1.091(17) . ?
O9 P1 1.524(4) . ?
O17 P1 1.542(4) . ?
O19 P1 1.546(4) . ?
O27 P1 1.552(4) . ?
O9A P1A 1.522(4) . ?
O19A P1A 1.545(4) . ?
O20A P1A 1.544(4) . ?
O27A P1A 1.547(4) . ?
